data_4318647
loop_
_publ_author_name
'Ponnaiyan Ayyappan'
'Owen R. Evans'
'Yong Cui'
'Kraig A. Wheeler'
'Wenbin Lin'

_publ_section_title
;
 Nonlinear Optically Active Polymeric Coordination Networks Based on
 Metalm-Pyridylphosphonates
;
_journal_name_full 'Inorganic Chemistry'
_journal_page_first 4978
_journal_page_last 4980
_journal_paper_doi 10.1021/ic025819n
_journal_volume 41
_journal_year 2002
_chemical_formula_sum 'C60 H62 N4 Ni2 O13 P4'
_chemical_formula_weight 1288.44
_chemical_name_systematic
; 
 ? 
;
_space_group_IT_number 43
_symmetry_cell_setting orthorhombic
_symmetry_space_group_name_Hall 'F 2 -2d'
_symmetry_space_group_name_H-M 'F d d 2'
_atom_sites_solution_hydrogens geom
_atom_sites_solution_primary direct
_atom_sites_solution_secondary difmap
_audit_creation_method SHELXL-97
_cell_angle_alpha 90.00
_cell_angle_beta 90.00
_cell_angle_gamma 90.00
_cell_formula_units_Z 8
_cell_length_a 16.1105(16)
_cell_length_b 54.694(6)
_cell_length_c 13.8204(13)
_cell_measurement_temperature 293(2)
_cell_volume 12178(2)
_computing_structure_refinement 'SHELXL-97 (Sheldrick, 1997)'
_computing_structure_solution 'SHELXS-97 (Sheldrick, 1990)'
_diffrn_ambient_temperature 293(2)
_diffrn_measured_fraction_theta_full 0.535
_diffrn_measured_fraction_theta_max 0.535
_diffrn_radiation_monochromator graphite
_diffrn_radiation_source 'fine-focus sealed tube'
_diffrn_radiation_type MoK\a
_diffrn_radiation_wavelength 0.71073
_diffrn_reflns_av_R_equivalents 0.0261
_diffrn_reflns_av_sigmaI/netI 0.0564
_diffrn_reflns_limit_h_max 20
_diffrn_reflns_limit_h_min -1
_diffrn_reflns_limit_k_max 70
_diffrn_reflns_limit_k_min -1
_diffrn_reflns_limit_l_max 7
_diffrn_reflns_limit_l_min -1
_diffrn_reflns_number 2409
_diffrn_reflns_theta_full 27.49
_diffrn_reflns_theta_max 27.49
_diffrn_reflns_theta_min 2.24
_exptl_absorpt_coefficient_mu 0.789
_exptl_crystal_density_diffrn 1.405
_exptl_crystal_density_method 'not measured'
_exptl_crystal_F_000 5360
_refine_diff_density_max 0.299
_refine_diff_density_min -0.313
_refine_diff_density_rms 0.084
_refine_ls_abs_structure_details 'Flack H D (1983), Acta Cryst. A39, 876-881'
_refine_ls_abs_structure_Flack 0.00(3)
_refine_ls_extinction_method none
_refine_ls_goodness_of_fit_ref 1.123
_refine_ls_hydrogen_treatment mixed
_refine_ls_matrix_type full
_refine_ls_number_parameters 365
_refine_ls_number_reflns 2235
_refine_ls_number_restraints 1
_refine_ls_restrained_S_all 1.123
_refine_ls_R_factor_all 0.0623
_refine_ls_R_factor_gt 0.0477
_refine_ls_shift/su_max 0.004
_refine_ls_shift/su_mean 0.001
_refine_ls_structure_factor_coef Fsqd
_refine_ls_weighting_details 'calc w=1/[\s^2^(Fo^2^)+(0.0607P)^2^+2.3293P] where P=(Fo^2^+2Fc^2^)/3'
_refine_ls_weighting_scheme calc
_refine_ls_wR_factor_gt 0.1048
_refine_ls_wR_factor_ref 0.1119
_reflns_number_gt 1890
_reflns_number_total 2235
_reflns_threshold_expression >2sigma(I)
_cod_data_source_file ic025819n_s2_3.cif
_cod_data_source_block compound3
_cod_depositor_comments
;
The following automatic conversions were performed:

'_symmetry_cell_setting' value 'Orthorhombic' changed to
'orthorhombic' according to the built-in table from CIF Core
dictionary named 'cif_core.dic' version 2.4.1 from 2010-06-29.

Automatic conversion script
Id: cif_fix_values 1646 2011-03-28 12:23:43Z adriana 
;
_cod_database_code 4318647

loop_
_symmetry_equiv_pos_as_xyz
'x, y, z'
'-x, -y, z'
'-x+1/4, y+1/4, z+1/4'
'x+1/4, -y+1/4, z+1/4'
'x, y+1/2, z+1/2'
'-x, -y+1/2, z+1/2'
'-x+1/4, y+3/4, z+3/4'
'x+1/4, -y+3/4, z+3/4'
'x+1/2, y, z+1/2'
'-x+1/2, -y, z+1/2'
'-x+3/4, y+1/4, z+3/4'
'x+3/4, -y+1/4, z+3/4'
'x+1/2, y+1/2, z'
'-x+1/2, -y+1/2, z'
'-x+3/4, y+3/4, z+1/4'
'x+3/4, -y+3/4, z+1/4'

loop_
_atom_site_label
_atom_site_type_symbol
_atom_site_fract_x
_atom_site_fract_y
_atom_site_fract_z
_atom_site_U_iso_or_equiv
_atom_site_adp_type
_atom_site_occupancy
_atom_site_symmetry_multiplicity
_atom_site_calc_flag
_atom_site_refinement_flags
_atom_site_disorder_assembly
_atom_site_disorder_group
Ni1 Ni 0.38008(5) 0.004592(14) -0.22483(14) 0.0259(6) Uani 1 1 d . . .
P1 P 0.52195(12) 0.03604(3) -0.3549(3) 0.0293(18) Uani 1 1 d . . .
P2 P 0.40435(13) 0.04773(3) -0.0595(3) 0.0391(14) Uani 1 1 d . . .
O1 O 0.5000 0.0000 -0.1528(10) 0.026(4) Uani 1 2 d S . .
O2 O 0.4403(3) 0.02875(8) -0.3126(7) 0.036(3) Uani 1 1 d . . .
O3 O 0.5991(3) 0.02491(8) -0.3147(6) 0.033(3) Uani 1 1 d . . .
O4 O 0.5148(4) 0.03146(10) -0.4693(10) 0.031(4) Uani 1 1 d . . .
O5 O 0.3528(3) 0.03221(7) -0.1248(7) 0.031(3) Uani 1 1 d . . .
O6 O 0.4938(3) 0.04060(9) -0.0486(8) 0.052(4) Uani 1 1 d . . .
O7 O 0.3572(4) 0.04727(10) 0.0420(10) 0.057(4) Uani 1 1 d . . .
N1 N 0.4430(3) 0.23062(9) -0.3890(8) 0.0214(14) Uiso 1 1 d . . .
N2 N 0.5225(3) 0.23419(9) -0.0470(8) 0.0214(14) Uiso 1 1 d . . .
C1 C 0.4379(5) 0.20618(12) -0.3864(11) 0.037(4) Uani 1 1 d . . .
H1A H 0.3901 0.1991 -0.4117 0.044 Uiso 1 1 calc R . .
C2 C 0.4973(5) 0.19046(12) -0.3493(11) 0.048(6) Uani 1 1 d . . .
C3 C 0.5652(5) 0.20138(13) -0.3016(12) 0.046(5) Uani 1 1 d . . .
H3A H 0.6062 0.1918 -0.2734 0.056 Uiso 1 1 calc R . .
C4 C 0.5699(5) 0.22675(12) -0.2972(11) 0.045(5) Uani 1 1 d . . .
H4A H 0.6135 0.2344 -0.2651 0.054 Uiso 1 1 calc R . .
C5 C 0.5088(5) 0.24023(12) -0.3415(11) 0.038(5) Uani 1 1 d . . .
H5A H 0.5130 0.2572 -0.3385 0.046 Uiso 1 1 calc R . .
C6 C 0.4864(5) 0.16376(11) -0.3565(11) 0.039(5) Uani 1 1 d . . .
H6A H 0.4342 0.1579 -0.3734 0.047 Uiso 1 1 calc R . .
C7 C 0.5462(5) 0.14769(12) -0.3403(12) 0.056(6) Uani 1 1 d . . .
H7A H 0.5978 0.1540 -0.3237 0.067 Uiso 1 1 calc R . .
C8 C 0.5396(5) 0.12061(11) -0.3458(10) 0.037(5) Uani 1 1 d . . .
C9 C 0.6103(4) 0.10655(12) -0.3360(11) 0.042(5) Uani 1 1 d . . .
H9A H 0.6615 0.1141 -0.3276 0.050 Uiso 1 1 calc R . .
C10 C 0.6052(5) 0.08089(13) -0.3387(11) 0.042(5) Uani 1 1 d . . .
H10A H 0.6537 0.0717 -0.3342 0.051 Uiso 1 1 calc R . .
C11 C 0.5306(4) 0.06905(11) -0.3479(10) 0.022(4) Uani 1 1 d . . .
C12 C 0.4595(4) 0.08342(12) -0.3545(11) 0.048(5) Uani 1 1 d . . .
H12A H 0.4080 0.0759 -0.3595 0.057 Uiso 1 1 calc R . .
C13 C 0.4638(5) 0.10879(12) -0.3538(11) 0.043(5) Uani 1 1 d . . .
H13A H 0.4153 0.1179 -0.3587 0.052 Uiso 1 1 calc R . .
C14 C 0.5797(8) 0.0366(2) -0.5353(17) 0.081(8) Uani 1 1 d . . .
H14A H 0.6138 0.0495 -0.5083 0.097 Uiso 1 1 calc R . .
H14B H 0.6144 0.0222 -0.5408 0.097 Uiso 1 1 calc R . .
C15 C 0.5581(14) 0.0428(8) -0.618(2) 0.44(4) Uani 1 1 d . . .
H15A H 0.6063 0.0464 -0.6557 0.657 Uiso 1 1 calc R . .
H15B H 0.5235 0.0571 -0.6135 0.657 Uiso 1 1 calc R . .
H15C H 0.5275 0.0297 -0.6472 0.657 Uiso 1 1 calc R . .
C16 C 0.5093(4) 0.21021(12) -0.0473(10) 0.030(5) Uani 1 1 d . . .
H16A H 0.5463 0.2002 -0.0140 0.036 Uiso 1 1 calc R . .
C17 C 0.4423(5) 0.19921(12) -0.0952(11) 0.039(5) Uani 1 1 d . . .
C18 C 0.3861(5) 0.21422(14) -0.1431(12) 0.044(5) Uani 1 1 d . . .
H18A H 0.3408 0.2076 -0.1755 0.053 Uiso 1 1 calc R . .
C19 C 0.3990(5) 0.23939(14) -0.1417(11) 0.047(5) Uani 1 1 d . . .
H19A H 0.3627 0.2500 -0.1731 0.056 Uiso 1 1 calc R . .
C20 C 0.4684(5) 0.24839(12) -0.0913(10) 0.026(5) Uani 1 1 d . . .
H20A H 0.4766 0.2652 -0.0892 0.032 Uiso 1 1 calc R . .
C21 C 0.4406(5) 0.17220(12) -0.0923(11) 0.049(5) Uani 1 1 d . . .
H21A H 0.4855 0.1646 -0.0626 0.059 Uiso 1 1 calc R . .
C22 C 0.3818(5) 0.15748(13) -0.1277(13) 0.055(5) Uani 1 1 d . . .
H22A H 0.3361 0.1644 -0.1584 0.066 Uiso 1 1 calc R . .
C23 C 0.3872(5) 0.13047(11) -0.1195(11) 0.035(5) Uani 1 1 d . . .
C24 C 0.3167(5) 0.11622(13) -0.1219(12) 0.059(5) Uani 1 1 d . . .
H24A H 0.2653 0.1234 -0.1334 0.070 Uiso 1 1 calc R . .
C25 C 0.3217(5) 0.09090(12) -0.1072(12) 0.054(5) Uani 1 1 d . . .
H25A H 0.2736 0.0815 -0.1086 0.064 Uiso 1 1 calc R . .
C26 C 0.3979(5) 0.07967(12) -0.0906(11) 0.036(5) Uani 1 1 d . . .
C27 C 0.4691(5) 0.09362(13) -0.0947(11) 0.041(5) Uani 1 1 d . . .
H27A H 0.5208 0.0862 -0.0883 0.049 Uiso 1 1 calc R . .
C28 C 0.4636(5) 0.11876(13) -0.1086(13) 0.057(5) Uani 1 1 d . . .
H28A H 0.5121 0.1280 -0.1106 0.068 Uiso 1 1 calc R . .
C29 C 0.4008(8) 0.0581(3) 0.1285(18) 0.109(9) Uani 1 1 d . . .
H29A H 0.4053 0.0458 0.1788 0.131 Uiso 1 1 calc R . .
H29B H 0.4566 0.0629 0.1101 0.131 Uiso 1 1 calc R . .
C30 C 0.3614(12) 0.0768(4) 0.162(3) 0.24(2) Uani 1 1 d . . .
H30A H 0.3913 0.0835 0.2154 0.359 Uiso 1 1 calc R . .
H30B H 0.3071 0.0719 0.1823 0.359 Uiso 1 1 calc R . .
H30C H 0.3565 0.0889 0.1116 0.359 Uiso 1 1 calc R . .

loop_
_atom_site_aniso_label
_atom_site_aniso_U_11
_atom_site_aniso_U_22
_atom_site_aniso_U_33
_atom_site_aniso_U_23
_atom_site_aniso_U_13
_atom_site_aniso_U_12
Ni1 0.0204(4) 0.0134(3) 0.0437(17) 0.0005(6) -0.0002(7) 0.0004(3)
P1 0.0245(9) 0.0167(8) 0.047(6) 0.0080(14) -0.0018(15) -0.0008(6)
P2 0.0321(10) 0.0177(8) 0.068(5) -0.0033(14) -0.0093(18) 0.0006(7)
O1 0.022(3) 0.033(4) 0.023(14) 0.000 0.000 0.005(3)
O2 0.029(2) 0.029(2) 0.048(9) 0.010(4) 0.009(4) -0.001(2)
O3 0.027(2) 0.021(2) 0.050(10) 0.010(4) -0.002(4) 0.0036(18)
O4 0.052(4) 0.043(3) 0.000(12) -0.002(5) 0.001(6) 0.001(2)
O5 0.031(2) 0.017(2) 0.046(10) -0.010(3) -0.005(4) 0.0008(18)
O6 0.036(3) 0.034(3) 0.085(12) -0.016(4) -0.029(5) 0.007(2)
O7 0.059(4) 0.039(3) 0.074(13) 0.004(5) 0.005(7) -0.011(3)
C1 0.037(4) 0.017(3) 0.056(15) 0.001(5) 0.000(6) 0.003(3)
C2 0.037(4) 0.019(3) 0.087(18) 0.007(6) -0.010(7) 0.003(3)
C3 0.035(4) 0.029(3) 0.075(16) 0.005(6) -0.007(7) 0.012(3)
C4 0.040(4) 0.024(3) 0.071(16) 0.007(6) -0.025(7) 0.005(3)
C5 0.034(4) 0.024(3) 0.057(16) 0.001(6) -0.009(6) 0.004(3)
C6 0.043(4) 0.017(3) 0.056(16) -0.002(5) 0.003(6) -0.005(3)
C7 0.038(4) 0.018(3) 0.112(19) 0.006(6) -0.004(7) 0.002(3)
C8 0.039(4) 0.019(3) 0.053(15) 0.000(5) 0.008(6) -0.001(3)
C9 0.031(4) 0.023(3) 0.072(17) 0.014(5) -0.008(6) -0.008(3)
C10 0.038(4) 0.024(3) 0.065(18) 0.004(6) -0.009(6) 0.005(3)
C11 0.034(3) 0.018(3) 0.012(14) 0.001(5) -0.003(5) 0.000(3)
C12 0.028(4) 0.021(3) 0.094(17) 0.010(6) -0.008(6) 0.000(3)
C13 0.031(4) 0.028(3) 0.071(16) 0.007(6) -0.009(6) 0.009(3)
C14 0.057(7) 0.075(7) 0.11(3) 0.023(10) 0.017(10) 0.016(5)
C15 0.112(18) 1.14(12) 0.06(4) 0.32(6) 0.01(2) 0.06(3)
C16 0.031(4) 0.024(3) 0.035(15) -0.003(5) -0.014(6) -0.001(3)
C17 0.034(4) 0.027(3) 0.058(17) 0.004(6) -0.002(6) -0.011(3)
C18 0.032(4) 0.036(4) 0.066(18) 0.006(6) -0.007(6) -0.006(3)
C19 0.035(4) 0.035(4) 0.070(17) 0.024(6) -0.010(7) -0.001(3)
C20 0.039(4) 0.021(3) 0.020(15) 0.009(5) -0.005(6) -0.001(3)
C21 0.043(4) 0.018(3) 0.087(17) -0.006(6) -0.018(7) -0.003(3)
C22 0.041(5) 0.030(4) 0.093(17) -0.013(7) -0.011(7) 0.000(3)
C23 0.039(4) 0.023(3) 0.045(16) -0.007(5) -0.008(6) -0.003(3)
C24 0.030(4) 0.027(4) 0.119(17) 0.000(6) -0.015(7) -0.004(3)
C25 0.032(4) 0.023(3) 0.106(17) 0.000(6) -0.012(6) -0.008(3)
C26 0.033(4) 0.019(3) 0.055(17) 0.003(5) -0.006(6) -0.001(3)
C27 0.029(4) 0.032(4) 0.062(16) -0.013(6) 0.003(6) -0.002(3)
C28 0.036(4) 0.027(4) 0.107(17) 0.008(6) -0.012(7) -0.007(3)
C29 0.079(9) 0.093(10) 0.16(3) -0.029(14) 0.028(14) -0.017(8)
C30 0.137(19) 0.31(3) 0.27(5) -0.17(4) 0.04(2) 0.011(19)

loop_
_atom_type_symbol
_atom_type_description
_atom_type_scat_dispersion_real
_atom_type_scat_dispersion_imag
_atom_type_scat_source
C C 0.0033 0.0016 'International Tables Vol C Tables 4.2.6.8 and 6.1.1.4'
H H 0.0000 0.0000 'International Tables Vol C Tables 4.2.6.8 and 6.1.1.4'
N N 0.0061 0.0033 'International Tables Vol C Tables 4.2.6.8 and 6.1.1.4'
O O 0.0106 0.0060 'International Tables Vol C Tables 4.2.6.8 and 6.1.1.4'
P P 0.1023 0.0942 'International Tables Vol C Tables 4.2.6.8 and 6.1.1.4'
Ni Ni 0.3393 1.1124 'International Tables Vol C Tables 4.2.6.8 and 6.1.1.4'

loop_
_geom_angle_atom_site_label_1
_geom_angle_atom_site_label_2
_geom_angle_atom_site_label_3
_geom_angle
_geom_angle_site_symmetry_1
_geom_angle_site_symmetry_3
_geom_angle_publ_flag
O2 Ni1 O3 94.1(3) . 2_655 ?
O2 Ni1 N2 85.4(3) . 12_454 ?
O3 Ni1 N2 94.4(3) 2_655 12_454 ?
O2 Ni1 O5 91.4(3) . . ?
O3 Ni1 O5 174.5(3) 2_655 . ?
N2 Ni1 O5 85.9(3) 12_454 . ?
O2 Ni1 N1 174.7(3) . 15_545 ?
O3 Ni1 N1 86.8(3) 2_655 15_545 ?
N2 Ni1 N1 89.3(3) 12_454 15_545 ?
O5 Ni1 N1 87.7(3) . 15_545 ?
O2 Ni1 O1 85.7(3) . . ?
O3 Ni1 O1 92.3(3) 2_655 . ?
N2 Ni1 O1 169.21(16) 12_454 . ?
O5 Ni1 O1 88.2(3) . . ?
N1 Ni1 O1 99.5(3) 15_545 . ?
O3 P1 O2 118.6(4) . . ?
O3 P1 O4 111.3(4) . . ?
O2 P1 O4 106.3(5) . . ?
O3 P1 C11 108.8(3) . . ?
O2 P1 C11 108.2(4) . . ?
O4 P1 C11 102.3(5) . . ?
O5 P2 O6 116.6(4) . . ?
O5 P2 O7 104.9(4) . . ?
O6 P2 O7 111.4(6) . . ?
O5 P2 C26 112.1(5) . . ?
O6 P2 C26 109.3(3) . . ?
O7 P2 C26 101.4(5) . . ?
Ni1 O1 Ni1 125.9(6) . 2_655 ?
P1 O2 Ni1 145.6(4) . . ?
P1 O3 Ni1 132.8(3) . 2_655 ?
C14 O4 P1 123.4(10) . . ?
P2 O5 Ni1 133.9(3) . . ?
C29 O7 P2 118.0(8) . . ?
C1 N1 C5 115.0(8) . . ?
C1 N1 Ni1 126.6(8) . 11_554 ?
C5 N1 Ni1 117.8(5) . 11_554 ?
C20 N2 C16 118.3(8) . . ?
C20 N2 Ni1 126.6(5) . 4 ?
C16 N2 Ni1 115.1(6) . 4 ?
N1 C1 C2 125.9(8) . . ?
C1 C2 C3 116.5(7) . . ?
C1 C2 C6 120.5(8) . . ?
C3 C2 C6 122.9(8) . . ?
C4 C3 C2 119.0(8) . . ?
C5 C4 C3 118.5(9) . . ?
N1 C5 C4 124.7(6) . . ?
C7 C6 C2 124.0(8) . . ?
C6 C7 C8 126.9(8) . . ?
C9 C8 C13 118.4(6) . . ?
C9 C8 C7 119.4(7) . . ?
C13 C8 C7 122.1(7) . . ?
C8 C9 C10 120.3(7) . . ?
C11 C10 C9 121.6(7) . . ?
C10 C11 C12 117.4(6) . . ?
C10 C11 P1 122.9(5) . . ?
C12 C11 P1 119.7(5) . . ?
C13 C12 C11 121.5(7) . . ?
C8 C13 C12 120.7(7) . . ?
C15 C14 O4 116.0(17) . . ?
N2 C16 C17 123.3(9) . . ?
C18 C17 C16 118.2(7) . . ?
C18 C17 C21 126.2(9) . . ?
C16 C17 C21 115.5(8) . . ?
C17 C18 C19 118.7(9) . . ?
C18 C19 C20 118.1(9) . . ?
N2 C20 C19 123.4(7) . . ?
C22 C21 C17 127.3(9) . . ?
C21 C22 C23 122.1(9) . . ?
C24 C23 C28 118.1(6) . . ?
C24 C23 C22 120.8(7) . . ?
C28 C23 C22 121.1(6) . . ?
C23 C24 C25 120.5(7) . . ?
C26 C25 C24 120.7(6) . . ?
C27 C26 C25 118.8(7) . . ?
C27 C26 P2 119.9(6) . . ?
C25 C26 P2 121.2(6) . . ?
C26 C27 C28 120.0(7) . . ?
C27 C28 C23 121.6(7) . . ?
C30 C29 O7 111.3(19) . . ?

loop_
_geom_bond_atom_site_label_1
_geom_bond_atom_site_label_2
_geom_bond_distance
_geom_bond_site_symmetry_2
_geom_bond_publ_flag
Ni1 O2 2.039(7) . ?
Ni1 O3 2.064(6) 2_655 ?
Ni1 N2 2.091(7) 12_454 ?
Ni1 O5 2.094(7) . ?
Ni1 N1 2.124(8) 15_545 ?
Ni1 O1 2.188(6) . ?
P1 O3 1.491(6) . ?
P1 O2 1.494(6) . ?
P1 O4 1.605(12) . ?
P1 C11 1.814(6) . ?
P2 O5 1.492(7) . ?
P2 O6 1.500(5) . ?
P2 O7 1.596(12) . ?
P2 C26 1.802(7) . ?
O1 Ni1 2.188(6) 2_655 ?
O3 Ni1 2.064(6) 2_655 ?
O4 C14 1.416(17) . ?
O7 C29 1.51(2) . ?
N1 C1 1.340(8) . ?
N1 C5 1.354(12) . ?
N1 Ni1 2.124(8) 11_554 ?
N2 C20 1.318(11) . ?
N2 C16 1.329(8) . ?
N2 Ni1 2.091(7) 4 ?
C1 C2 1.385(12) . ?
C2 C3 1.410(13) . ?
C2 C6 1.474(9) . ?
C3 C4 1.391(10) . ?
C4 C5 1.373(12) . ?
C6 C7 1.323(10) . ?
C7 C8 1.487(9) . ?
C8 C9 1.381(10) . ?
C8 C13 1.386(10) . ?
C9 C10 1.406(9) . ?
C10 C11 1.372(10) . ?
C11 C12 1.392(10) . ?
C12 C13 1.390(9) . ?
C14 C15 1.24(3) . ?
C16 C17 1.402(13) . ?
C17 C18 1.389(14) . ?
C17 C21 1.478(9) . ?
C18 C19 1.393(10) . ?
C19 C20 1.406(14) . ?
C21 C22 1.335(12) . ?
C22 C23 1.485(9) . ?
C23 C24 1.379(10) . ?
C23 C28 1.395(10) . ?
C24 C25 1.402(10) . ?
C25 C26 1.392(11) . ?
C26 C27 1.378(10) . ?
C27 C28 1.391(10) . ?
C29 C30 1.29(2) . ?
